data_1507191
loop_
_publ_author_name
'Fan, Feng'
'Xie, Weiqing'
'Ma, Dawei'

_publ_section_title
;
 Construction of Polycyclic Spiro-indolines via an Intramolecular
 Oxidative Coupling/Cyclization Cascade Reaction Process.
;
_journal_issue 6
_journal_name_full 'Organic letters'
_journal_page_first 1405
_journal_page_last 1407
_journal_paper_doi 10.1021/ol3003496
_journal_volume 14
_journal_year 2012
_chemical_formula_sum 'C21 H20 N2 O2'
_chemical_formula_weight 332.39
_chemical_name_systematic
; 
 ? 
;
_space_group_IT_number 15
_symmetry_cell_setting monoclinic
_symmetry_space_group_name_Hall '-C 2yc'
_symmetry_space_group_name_H-M 'C 1 2/c 1'
_atom_sites_solution_hydrogens geom
_atom_sites_solution_primary direct
_atom_sites_solution_secondary difmap
_audit_creation_method SHELXL-97
_cell_angle_alpha 90.00
_cell_angle_beta 106.895(2)
_cell_angle_gamma 90.00
_cell_formula_units_Z 8
_cell_length_a 16.3943(18)
_cell_length_b 13.1063(14)
_cell_length_c 16.7797(18)
_cell_measurement_reflns_used 2498
_cell_measurement_temperature 293(2)
_cell_measurement_theta_max 50.754
_cell_measurement_theta_min 4.350
_cell_volume 3449.8(6)
_computing_cell_refinement 'Bruker SMART'
_computing_data_collection 'Bruker SMART'
_computing_data_reduction 'Bruker SHELXTL'
_computing_molecular_graphics 'Bruker SHELXTL'
_computing_publication_material 'Bruker SHELXTL'
_computing_structure_refinement 'SHELXL-97 (Sheldrick, 1997)'
_computing_structure_solution 'SHELXS-97 (Sheldrick, 1990)'
_diffrn_ambient_temperature 293(2)
_diffrn_measured_fraction_theta_full 0.998
_diffrn_measured_fraction_theta_max 0.998
_diffrn_measurement_device_type 'CCD area detector'
_diffrn_measurement_method 'phi and omega scans'
_diffrn_radiation_monochromator graphite
_diffrn_radiation_source 'fine-focus sealed tube'
_diffrn_radiation_type MoK\a
_diffrn_radiation_wavelength 0.71073
_diffrn_reflns_av_R_equivalents 0.0406
_diffrn_reflns_av_sigmaI/netI 0.0380
_diffrn_reflns_limit_h_max 19
_diffrn_reflns_limit_h_min -16
_diffrn_reflns_limit_k_max 15
_diffrn_reflns_limit_k_min -14
_diffrn_reflns_limit_l_max 19
_diffrn_reflns_limit_l_min -20
_diffrn_reflns_number 8955
_diffrn_reflns_theta_full 25.50
_diffrn_reflns_theta_max 25.50
_diffrn_reflns_theta_min 2.02
_exptl_absorpt_coefficient_mu 0.083
_exptl_absorpt_correction_T_max 1.0000
_exptl_absorpt_correction_T_min 0.4911
_exptl_absorpt_correction_type empirical
_exptl_absorpt_process_details sadabs
_exptl_crystal_colour colorless
_exptl_crystal_density_diffrn 1.280
_exptl_crystal_density_method 'not measured'
_exptl_crystal_description prismatic
_exptl_crystal_F_000 1408
_exptl_crystal_size_max 0.402
_exptl_crystal_size_mid 0.397
_exptl_crystal_size_min 0.260
_refine_diff_density_max 0.178
_refine_diff_density_min -0.141
_refine_diff_density_rms 0.033
_refine_ls_extinction_method none
_refine_ls_goodness_of_fit_ref 1.021
_refine_ls_hydrogen_treatment mixed
_refine_ls_matrix_type full
_refine_ls_number_parameters 231
_refine_ls_number_reflns 3214
_refine_ls_number_restraints 0
_refine_ls_restrained_S_all 1.021
_refine_ls_R_factor_all 0.0681
_refine_ls_R_factor_gt 0.0486
_refine_ls_shift/su_max 0.013
_refine_ls_shift/su_mean 0.000
_refine_ls_structure_factor_coef Fsqd
_refine_ls_weighting_details 'calc w=1/[\s^2^(Fo^2^)+(0.0727P)^2^+0.0000P] where P=(Fo^2^+2Fc^2^)/3'
_refine_ls_weighting_scheme calc
_refine_ls_wR_factor_gt 0.1268
_refine_ls_wR_factor_ref 0.1365
_reflns_number_gt 2296
_reflns_number_total 3214
_reflns_threshold_expression >2sigma(I)
_cod_data_source_file ol3003496_si_002.cif
_cod_data_source_block cd29605
_cod_depositor_comments
;
The following automatic conversions were performed:

'_symmetry_cell_setting' value 'Monoclinic' changed to 'monoclinic'
according to /home/saulius/struct/CIF-dictionaries/cif_core.dic
dictionary named 'cif_core.dic' version 2.4.1 from 2010-06-29.

Automatic conversion script
Id: cif_fix_values 1715 2011-07-08 13:25:40Z adriana 
;
_cod_original_sg_symbol_H-M C2/c
_cod_database_code 1507191

loop_
_symmetry_equiv_pos_as_xyz
'x, y, z'
'-x, y, -z+1/2'
'x+1/2, y+1/2, z'
'-x+1/2, y+1/2, -z+1/2'
'-x, -y, -z'
'x, -y, z-1/2'
'-x+1/2, -y+1/2, -z'
'x+1/2, -y+1/2, z-1/2'

loop_
_atom_site_label
_atom_site_type_symbol
_atom_site_fract_x
_atom_site_fract_y
_atom_site_fract_z
_atom_site_U_iso_or_equiv
_atom_site_adp_type
_atom_site_occupancy
_atom_site_symmetry_multiplicity
_atom_site_calc_flag
_atom_site_refinement_flags
N1 N 0.37216(10) 0.78866(11) 0.38724(10) 0.0606(5) Uani 1 1 d .
N2 N 0.33473(11) 1.10242(13) 0.19216(11) 0.0586(5) Uani 1 1 d .
O1 O 0.23388(8) 0.78930(9) 0.38688(8) 0.0608(4) Uani 1 1 d .
O2 O 0.23560(8) 1.08264(9) 0.27330(8) 0.0598(4) Uani 1 1 d .
C1 C 0.29324(11) 0.83110(13) 0.36787(11) 0.0471(5) Uani 1 1 d .
C2 C 0.44595(12) 0.83268(15) 0.36775(14) 0.0685(6) Uani 1 1 d .
H2A H 0.4545 0.7970 0.3202 0.082 Uiso 1 1 calc R
H2B H 0.4961 0.8215 0.4146 0.082 Uiso 1 1 calc R
C3 C 0.43778(11) 0.94536(15) 0.34865(12) 0.0586(5) Uani 1 1 d .
H3A H 0.4825 0.9668 0.3251 0.070 Uiso 1 1 calc R
H3B H 0.4438 0.9836 0.3995 0.070 Uiso 1 1 calc R
C4 C 0.35067(10) 0.96650(12) 0.28685(11) 0.0444(4) Uani 1 1 d .
C5 C 0.28375(10) 0.92778(12) 0.32391(10) 0.0433(4) Uani 1 1 d .
C6 C 0.22083(12) 0.99616(14) 0.31246(12) 0.0500(5) Uani 1 1 d .
C7 C 0.32583(12) 1.07905(13) 0.27113(12) 0.0536(5) Uani 1 1 d .
H7 H 0.3624 1.1228 0.3143 0.064 Uiso 1 1 calc R
C8 C 0.33055(11) 1.01301(14) 0.14654(12) 0.0477(5) Uani 1 1 d .
C9 C 0.34094(10) 0.92905(13) 0.19900(11) 0.0437(4) Uani 1 1 d .
C10 C 0.33848(11) 0.83223(13) 0.16617(12) 0.0518(5) Uani 1 1 d .
H10 H 0.3436 0.7753 0.2004 0.062 Uiso 1 1 calc R
C11 C 0.32834(12) 0.82061(17) 0.08205(14) 0.0631(6) Uani 1 1 d .
H11 H 0.3273 0.7556 0.0596 0.076 Uiso 1 1 calc R
C12 C 0.31977(13) 0.90456(19) 0.03156(14) 0.0688(6) Uani 1 1 d .
H12 H 0.3137 0.8956 -0.0248 0.083 Uiso 1 1 calc R
C13 C 0.31991(12) 1.00209(18) 0.06265(13) 0.0634(6) Uani 1 1 d .
H13 H 0.3130 1.0587 0.0279 0.076 Uiso 1 1 calc R
C14 C 0.14070(14) 0.99635(16) 0.33456(16) 0.0715(6) Uani 1 1 d .
H14A H 0.1376 0.9361 0.3661 0.107 Uiso 1 1 calc R
H14B H 0.0936 0.9974 0.2847 0.107 Uiso 1 1 calc R
H14C H 0.1385 1.0557 0.3674 0.107 Uiso 1 1 calc R
C15 C 0.38544(15) 0.68499(15) 0.42204(15) 0.0796(7) Uani 1 1 d .
H15A H 0.3958 0.6390 0.3807 0.096 Uiso 1 1 calc R
H15B H 0.3339 0.6626 0.4342 0.096 Uiso 1 1 calc R
C16 C 0.45854(11) 0.67856(13) 0.49967(12) 0.0491(5) Uani 1 1 d .
C17 C 0.45473(15) 0.72690(18) 0.57023(16) 0.0753(7) Uani 1 1 d .
H17 H 0.4060 0.7635 0.5696 0.090 Uiso 1 1 calc R
C18 C 0.5205(3) 0.7231(3) 0.64160(18) 0.1100(11) Uani 1 1 d .
H18 H 0.5166 0.7583 0.6885 0.132 Uiso 1 1 calc R
C19 C 0.5897(2) 0.6698(3) 0.6449(2) 0.1231(16) Uani 1 1 d .
H19 H 0.6337 0.6667 0.6945 0.148 Uiso 1 1 calc R
C20 C 0.59716(16) 0.6197(2) 0.5770(3) 0.1099(12) Uani 1 1 d .
H20 H 0.6461 0.5824 0.5796 0.132 Uiso 1 1 calc R
C21 C 0.53026(15) 0.62451(17) 0.50224(17) 0.0773(7) Uani 1 1 d .
H21 H 0.5350 0.5910 0.4549 0.093 Uiso 1 1 calc R
H2 H 0.3163(13) 1.1592(17) 0.1691(13) 0.069(7) Uiso 1 1 d .

loop_
_atom_site_aniso_label
_atom_site_aniso_U_11
_atom_site_aniso_U_22
_atom_site_aniso_U_33
_atom_site_aniso_U_23
_atom_site_aniso_U_13
_atom_site_aniso_U_12
N1 0.0458(9) 0.0576(10) 0.0648(11) 0.0180(8) -0.0054(8) -0.0078(7)
N2 0.0658(11) 0.0437(10) 0.0661(12) 0.0145(9) 0.0187(9) -0.0004(8)
O1 0.0664(9) 0.0523(8) 0.0692(10) -0.0025(6) 0.0281(7) -0.0170(6)
O2 0.0587(8) 0.0470(8) 0.0757(10) 0.0036(6) 0.0228(7) 0.0051(6)
C1 0.0472(10) 0.0503(10) 0.0390(10) -0.0041(8) 0.0051(8) -0.0109(8)
C2 0.0465(11) 0.0762(14) 0.0711(15) 0.0217(12) -0.0013(10) 0.0047(10)
C3 0.0402(10) 0.0748(14) 0.0549(12) 0.0113(10) 0.0048(9) -0.0110(9)
C4 0.0372(9) 0.0457(10) 0.0462(11) 0.0041(8) 0.0058(8) -0.0045(7)
C5 0.0401(9) 0.0471(10) 0.0391(10) -0.0035(8) 0.0059(7) -0.0067(8)
C6 0.0478(11) 0.0496(10) 0.0515(11) -0.0075(9) 0.0125(8) -0.0061(8)
C7 0.0507(11) 0.0477(11) 0.0603(13) -0.0002(9) 0.0130(9) -0.0069(8)
C8 0.0372(9) 0.0522(11) 0.0518(12) 0.0095(9) 0.0096(8) -0.0003(8)
C9 0.0317(9) 0.0498(10) 0.0477(11) 0.0058(8) 0.0085(7) 0.0006(7)
C10 0.0451(10) 0.0514(11) 0.0569(13) 0.0031(9) 0.0116(9) 0.0046(8)
C11 0.0538(12) 0.0705(14) 0.0629(15) -0.0105(11) 0.0137(10) 0.0033(10)
C12 0.0603(13) 0.0976(18) 0.0479(13) 0.0008(12) 0.0145(10) 0.0019(11)
C13 0.0545(12) 0.0790(15) 0.0551(13) 0.0200(11) 0.0134(10) 0.0018(10)
C14 0.0628(13) 0.0699(13) 0.0906(17) -0.0099(12) 0.0360(12) 0.0000(10)
C15 0.0761(15) 0.0548(12) 0.0829(17) 0.0160(11) -0.0161(12) -0.0060(10)
C16 0.0446(10) 0.0426(10) 0.0574(12) 0.0097(9) 0.0105(9) 0.0007(8)
C17 0.0675(15) 0.0841(16) 0.0831(18) 0.0017(14) 0.0357(13) -0.0026(11)
C18 0.132(3) 0.134(3) 0.0547(17) 0.0083(17) 0.0135(18) -0.050(2)
C19 0.106(3) 0.100(3) 0.116(3) 0.056(2) -0.042(2) -0.039(2)
C20 0.0462(14) 0.0724(18) 0.191(4) 0.044(2) 0.003(2) 0.0116(12)
C21 0.0718(15) 0.0585(13) 0.1044(19) 0.0063(13) 0.0300(14) 0.0126(11)

loop_
_atom_type_symbol
_atom_type_description
_atom_type_scat_dispersion_real
_atom_type_scat_dispersion_imag
_atom_type_scat_source
C C 0.0033 0.0016 'International Tables Vol C Tables 4.2.6.8 and 6.1.1.4'
H H 0.0000 0.0000 'International Tables Vol C Tables 4.2.6.8 and 6.1.1.4'
N N 0.0061 0.0033 'International Tables Vol C Tables 4.2.6.8 and 6.1.1.4'
O O 0.0106 0.0060 'International Tables Vol C Tables 4.2.6.8 and 6.1.1.4'

loop_
_geom_angle_atom_site_label_1
_geom_angle_atom_site_label_2
_geom_angle_atom_site_label_3
_geom_angle
C1 N1 C2 125.32(15)
C1 N1 C15 119.63(17)
C2 N1 C15 114.67(17)
C8 N2 C7 109.43(16)
C8 N2 H2 122.1(14)
C7 N2 H2 119.8(14)
C6 O2 C7 107.54(13)
O1 C1 N1 121.55(17)
O1 C1 C5 122.79(16)
N1 C1 C5 115.66(16)
N1 C2 C3 113.96(16)
N1 C2 H2A 108.8
C3 C2 H2A 108.8
N1 C2 H2B 108.8
C3 C2 H2B 108.8
H2A C2 H2B 107.7
C2 C3 C4 109.25(14)
C2 C3 H3A 109.8
C4 C3 H3A 109.8
C2 C3 H3B 109.8
C4 C3 H3B 109.8
H3A C3 H3B 108.3
C5 C4 C9 114.25(13)
C5 C4 C3 108.05(14)
C9 C4 C3 114.49(15)
C5 C4 C7 101.97(14)
C9 C4 C7 101.34(14)
C3 C4 C7 116.16(14)
C6 C5 C1 128.48(17)
C6 C5 C4 109.91(15)
C1 C5 C4 121.56(15)
C5 C6 O2 112.81(16)
C5 C6 C14 132.50(18)
O2 C6 C14 114.68(16)
N2 C7 O2 113.02(14)
N2 C7 C4 106.03(16)
O2 C7 C4 104.01(13)
N2 C7 H7 111.1
O2 C7 H7 111.1
C4 C7 H7 111.1
C13 C8 C9 121.49(18)
C13 C8 N2 128.52(18)
C9 C8 N2 109.97(17)
C10 C9 C8 119.46(17)
C10 C9 C4 131.93(16)
C8 C9 C4 108.57(15)
C9 C10 C11 119.39(18)
C9 C10 H10 120.3
C11 C10 H10 120.3
C12 C11 C10 120.2(2)
C12 C11 H11 119.9
C10 C11 H11 119.9
C11 C12 C13 121.4(2)
C11 C12 H12 119.3
C13 C12 H12 119.3
C8 C13 C12 117.98(19)
C8 C13 H13 121.0
C12 C13 H13 121.0
C6 C14 H14A 109.5
C6 C14 H14B 109.5
H14A C14 H14B 109.5
C6 C14 H14C 109.5
H14A C14 H14C 109.5
H14B C14 H14C 109.5
N1 C15 C16 112.78(15)
N1 C15 H15A 109.0
C16 C15 H15A 109.0
N1 C15 H15B 109.0
C16 C15 H15B 109.0
H15A C15 H15B 107.8
C17 C16 C21 118.2(2)
C17 C16 C15 120.30(19)
C21 C16 C15 121.5(2)
C18 C17 C16 121.6(3)
C18 C17 H17 119.2
C16 C17 H17 119.2
C19 C18 C17 120.6(3)
C19 C18 H18 119.7
C17 C18 H18 119.7
C18 C19 C20 120.6(3)
C18 C19 H19 119.7
C20 C19 H19 119.7
C19 C20 C21 119.5(3)
C19 C20 H20 120.3
C21 C20 H20 120.3
C16 C21 C20 119.6(3)
C16 C21 H21 120.2
C20 C21 H21 120.2

loop_
_geom_bond_atom_site_label_1
_geom_bond_atom_site_label_2
_geom_bond_distance
N1 C1 1.358(2)
N1 C2 1.461(3)
N1 C15 1.470(2)
N2 C8 1.390(2)
N2 C7 1.408(3)
N2 H2 0.85(2)
O1 C1 1.237(2)
O2 C6 1.367(2)
O2 C7 1.491(2)
C1 C5 1.452(2)
C2 C3 1.509(3)
C2 H2A 0.9700
C2 H2B 0.9700
C3 C4 1.527(2)
C3 H3A 0.9700
C3 H3B 0.9700
C4 C5 1.498(2)
C4 C9 1.517(2)
C4 C7 1.533(2)
C5 C6 1.338(2)
C6 C14 1.465(3)
C7 H7 0.9800
C8 C13 1.375(3)
C8 C9 1.388(2)
C9 C10 1.379(2)
C10 C11 1.381(3)
C10 H10 0.9300
C11 C12 1.371(3)
C11 H11 0.9300
C12 C13 1.380(3)
C12 H12 0.9300
C13 H13 0.9300
C14 H14A 0.9600
C14 H14B 0.9600
C14 H14C 0.9600
C15 C16 1.494(3)
C15 H15A 0.9700
C15 H15B 0.9700
C16 C17 1.360(3)
C16 C21 1.363(3)
C17 C18 1.359(4)
C17 H17 0.9300
C18 C19 1.320(5)
C18 H18 0.9300
C19 C20 1.352(5)
C19 H19 0.9300
C20 C21 1.407(4)
C20 H20 0.9300
C21 H21 0.9300

loop_
_geom_hbond_atom_site_label_D
_geom_hbond_atom_site_label_H
_geom_hbond_atom_site_label_A
_geom_hbond_distance_DH
_geom_hbond_distance_HA
_geom_hbond_distance_DA
_geom_hbond_angle_DHA
_geom_hbond_site_symmetry_A
N2 H2 O1 0.85(2) 2.00(2) 2.856(2) 176.7(19) 4

loop_
_geom_torsion_atom_site_label_1
_geom_torsion_atom_site_label_2
_geom_torsion_atom_site_label_3
_geom_torsion_atom_site_label_4
_geom_torsion
C2 N1 C1 O1 -179.65(18)
C15 N1 C1 O1 7.8(3)
C2 N1 C1 C5 0.3(3)
C15 N1 C1 C5 -172.21(17)
C1 N1 C2 C3 18.8(3)
C15 N1 C2 C3 -168.37(17)
N1 C2 C3 C4 -47.6(2)
C2 C3 C4 C5 56.8(2)
C2 C3 C4 C9 -71.7(2)
C2 C3 C4 C7 170.58(18)
O1 C1 C5 C6 15.3(3)
N1 C1 C5 C6 -164.69(18)
O1 C1 C5 C4 -167.66(16)
N1 C1 C5 C4 12.4(2)
C9 C4 C5 C6 -95.25(18)
C3 C4 C5 C6 136.06(16)
C7 C4 C5 C6 13.17(18)
C9 C4 C5 C1 87.18(18)
C3 C4 C5 C1 -41.5(2)
C7 C4 C5 C1 -164.40(15)
C1 C5 C6 O2 175.34(15)
C4 C5 C6 O2 -2.0(2)
C1 C5 C6 C14 -3.8(3)
C4 C5 C6 C14 178.8(2)
C7 O2 C6 C5 -10.69(19)
C7 O2 C6 C14 168.61(16)
C8 N2 C7 O2 -91.28(17)
C8 N2 C7 C4 22.03(19)
C6 O2 C7 N2 132.80(16)
C6 O2 C7 C4 18.26(18)
C5 C4 C7 N2 -137.72(14)
C9 C4 C7 N2 -19.63(16)
C3 C4 C7 N2 105.08(18)
C5 C4 C7 O2 -18.31(16)
C9 C4 C7 O2 99.77(15)
C3 C4 C7 O2 -135.51(16)
C7 N2 C8 C13 166.23(18)
C7 N2 C8 C9 -15.2(2)
C13 C8 C9 C10 -1.6(3)
N2 C8 C9 C10 179.67(15)
C13 C8 C9 C4 -179.78(16)
N2 C8 C9 C4 1.52(18)
C5 C4 C9 C10 -57.9(2)
C3 C4 C9 C10 67.4(2)
C7 C4 C9 C10 -166.72(17)
C5 C4 C9 C8 119.92(16)
C3 C4 C9 C8 -114.72(16)
C7 C4 C9 C8 11.12(16)
C8 C9 C10 C11 2.0(2)
C4 C9 C10 C11 179.63(16)
C9 C10 C11 C12 -0.8(3)
C10 C11 C12 C13 -0.8(3)
C9 C8 C13 C12 0.0(3)
N2 C8 C13 C12 178.47(18)
C11 C12 C13 C8 1.2(3)
C1 N1 C15 C16 -129.3(2)
C2 N1 C15 C16 57.5(3)
N1 C15 C16 C17 66.4(3)
N1 C15 C16 C21 -113.8(2)
C21 C16 C17 C18 0.7(3)
C15 C16 C17 C18 -179.5(2)
C16 C17 C18 C19 -1.6(4)
C17 C18 C19 C20 1.3(5)
C18 C19 C20 C21 -0.1(5)
C17 C16 C21 C20 0.4(3)
C15 C16 C21 C20 -179.4(2)
C19 C20 C21 C16 -0.7(4)
